data_1572206
loop_
_publ_author_name
'Bhochiya, Rahul'
'Mondal, Pradip Kumar'
'Balkrishna, Shah Jaimin'

_publ_section_title
;
 A novel pH-sensitive method for the quantification of Ca<sup>2+</sup>
 ions by complexometric titration with Na<sub>3</sub>HEDTA.
;
_journal_issue 33
_journal_name_full 'Analytical methods : advancing methods and applications'
_journal_page_first 5628
_journal_page_last 5632
_journal_paper_doi 10.1039/d4ay00782d
_journal_volume 16
_journal_year 2024
_chemical_formula_sum 'C40 H96 Ca8 N8 O59'
_chemical_formula_weight 1953.88
_space_group_crystal_system triclinic
_space_group_IT_number 2
_space_group_name_Hall '-P 1'
_space_group_name_H-M_alt 'P -1'
_atom_sites_solution_hydrogens mixed
_audit_creation_method SHELXL-2018/3
_cell_angle_alpha 81.259(2)
_cell_angle_beta 87.322(2)
_cell_angle_gamma 68.522(2)
_cell_formula_units_Z 1
_cell_length_a 10.1835(7)
_cell_length_b 12.9146(9)
_cell_length_c 16.3030(11)
_cell_measurement_reflns_used 9704
_cell_measurement_temperature 140(2)
_cell_measurement_theta_max 66.77
_cell_measurement_theta_min 4.29
_cell_volume 1971.9(2)
_computing_cell_refinement 'Bruker SAINT'
_computing_data_collection 'Bruker APEX2'
_computing_data_reduction 'Bruker SAINT'
_computing_molecular_graphics 'Bruker SHELXTL'
_computing_publication_material 'Bruker SHELXTL'
_computing_structure_refinement 'SHELXL-2018/3 (Sheldrick, 2018)'
_computing_structure_solution 'SHELXT 2018/2 (Sheldrick, 2018)'
_diffrn_ambient_temperature 140(2)
_diffrn_measured_fraction_theta_full 0.973
_diffrn_measured_fraction_theta_max 0.973
_diffrn_measurement_device_type 'Bruker APEX-II CCD'
_diffrn_measurement_method '\f and \w scans'
_diffrn_radiation_type CuK\a
_diffrn_radiation_wavelength 1.54178
_diffrn_reflns_av_R_equivalents 0.0625
_diffrn_reflns_av_unetI/netI 0.0335
_diffrn_reflns_Laue_measured_fraction_full 0.973
_diffrn_reflns_Laue_measured_fraction_max 0.973
_diffrn_reflns_limit_h_max 11
_diffrn_reflns_limit_h_min -11
_diffrn_reflns_limit_k_max 14
_diffrn_reflns_limit_k_min -14
_diffrn_reflns_limit_l_max 18
_diffrn_reflns_limit_l_min -18
_diffrn_reflns_number 59059
_diffrn_reflns_point_group_measured_fraction_full 0.973
_diffrn_reflns_point_group_measured_fraction_max 0.973
_diffrn_reflns_theta_full 62.490
_diffrn_reflns_theta_max 62.490
_diffrn_reflns_theta_min 2.742
_exptl_absorpt_coefficient_mu 5.695
_exptl_absorpt_correction_T_max 0.726
_exptl_absorpt_correction_T_min 0.482
_exptl_absorpt_correction_type multi-scan
_exptl_crystal_density_diffrn 1.645
_exptl_crystal_description Plate
_exptl_crystal_F_000 1024
_exptl_crystal_size_max 0.150
_exptl_crystal_size_mid 0.100
_exptl_crystal_size_min 0.060
_refine_diff_density_max 1.782
_refine_diff_density_min -0.612
_refine_diff_density_rms 0.088
_refine_ls_extinction_method none
_refine_ls_goodness_of_fit_ref 1.074
_refine_ls_hydrogen_treatment constr
_refine_ls_matrix_type full
_refine_ls_number_parameters 546
_refine_ls_number_reflns 6121
_refine_ls_number_restraints 0
_refine_ls_restrained_S_all 1.074
_refine_ls_R_factor_all 0.0554
_refine_ls_R_factor_gt 0.0531
_refine_ls_shift/su_max 0.020
_refine_ls_shift/su_mean 0.000
_refine_ls_structure_factor_coef Fsqd
_refine_ls_weighting_details 'w=1/[\s^2^(Fo^2^)+(0.0690P)^2^+5.0551P] where P=(Fo^2^+2Fc^2^)/3'
_refine_ls_weighting_scheme calc
_refine_ls_wR_factor_gt 0.1423
_refine_ls_wR_factor_ref 0.1440
_reflns_Friedel_coverage 0.000
_reflns_number_gt 5693
_reflns_number_total 6121
_reflns_threshold_expression 'I > 2\s(I)'
_cod_data_source_file d4ay00782d1.cif
_cod_data_source_block CaEDTA
_cod_depositor_comments 'Adding full bibliography for 1572206.cif.'
_cod_database_code 1572206
_shelx_shelxl_version_number 2018/3
_shelx_space_group_comment
;
The symmetry employed for this shelxl refinement is uniquely defined
by the following loop, which should always be used as a source of
symmetry information in preference to the above space-group names.
They are only intended as comments.
;
_shelx_estimated_absorpt_t_min 0.482
_shelx_estimated_absorpt_t_max 0.726

loop_
_space_group_symop_operation_xyz
'x, y, z'
'-x, -y, -z'

loop_
_atom_site_label
_atom_site_type_symbol
_atom_site_fract_x
_atom_site_fract_y
_atom_site_fract_z
_atom_site_U_iso_or_equiv
_atom_site_adp_type
_atom_site_occupancy
_atom_site_site_symmetry_order
_atom_site_calc_flag
_atom_site_refinement_flags_posn
_atom_site_refinement_flags_adp
_atom_site_refinement_flags_occupancy
_atom_site_disorder_assembly
_atom_site_disorder_group
Ca01 Ca 0.50077(6) 0.15529(5) 0.50174(3) 0.00702(18) Uani 1 1 d . . . . .
Ca02 Ca 0.99326(6) 0.65443(5) 1.00535(3) 0.00757(18) Uani 1 1 d . . . . .
Ca03 Ca 0.19691(6) -0.09114(5) 0.28671(4) 0.00863(18) Uani 1 1 d . . . . .
Ca04 Ca 0.72326(6) 0.39785(5) 0.78158(4) 0.00980(18) Uani 1 1 d . . . . .
O005 O 0.3973(2) 0.04870(17) 0.42708(13) 0.0099(4) Uani 1 1 d . . . . .
O006 O 0.4435(2) 0.44047(18) 0.29679(13) 0.0141(5) Uani 1 1 d . . . . .
O007 O 0.6697(2) 0.30312(18) 0.68276(14) 0.0165(5) Uani 1 1 d . . . . .
O008 O 0.9051(2) 0.54560(17) 0.92666(13) 0.0123(5) Uani 1 1 d . . . . .
O009 O 0.3185(2) 0.14274(18) 0.59289(13) 0.0134(5) Uani 1 1 d . . . . .
O00A O 1.1367(2) 0.81561(18) 1.18932(14) 0.0174(5) Uani 1 1 d . . . . .
O00B O 0.6329(2) 0.19678(18) 0.59985(13) 0.0141(5) Uani 1 1 d . . . . .
O00C O 1.0349(2) 0.79892(18) 0.90731(13) 0.0136(5) Uani 1 1 d . . . . .
O00D O 0.9624(2) 0.92895(18) 0.79569(13) 0.0138(5) Uani 1 1 d . . . . .
O00E O 0.5344(2) 0.30005(18) 0.39962(14) 0.0142(5) Uani 1 1 d . . . . .
O00F O 0.8022(2) 0.64692(18) 1.09243(13) 0.0145(5) Uani 1 1 d . . . . .
O00G O 0.6075(2) 0.7276(2) 1.16276(14) 0.0189(5) Uani 1 1 d . . . . .
O00H O 0.1272(2) 0.22380(19) 0.66518(14) 0.0179(5) Uani 1 1 d . . . . .
O00I O 1.1105(2) 0.70682(18) 1.10494(14) 0.0157(5) Uani 1 1 d . . . . .
O00J O 0.7030(2) 0.05977(18) 0.41945(14) 0.0143(5) Uani 1 1 d . . . . .
H00A H 0.697536 -0.002715 0.409034 0.021 Uiso 1 1 d R U . . .
H00B H 0.698239 0.099776 0.370817 0.021 Uiso 1 1 d R U . . .
O00K O 0.2072(2) 0.04159(18) 0.36789(14) 0.0172(5) Uani 1 1 d . . . . .
O00L O 0.0200(3) -0.1058(2) 0.37803(16) 0.0245(6) Uani 1 1 d . . . . .
H00C H -0.020722 -0.146776 0.360098 0.037 Uiso 1 1 d R U . . .
H00D H 0.057927 -0.143486 0.425403 0.037 Uiso 1 1 d R U . . .
O00M O 0.4018(2) -0.09189(19) 0.21305(15) 0.0187(5) Uani 1 1 d . . . . .
H00E H 0.462317 -0.160775 0.215883 0.028 Uiso 1 1 d R U . . .
H00F H 0.444445 -0.057453 0.237810 0.028 Uiso 1 1 d R U . . .
O00N O 0.9263(2) 0.4080(2) 0.71130(15) 0.0210(5) Uani 1 1 d . . . . .
H00G H 0.993468 0.341466 0.717251 0.032 Uiso 1 1 d R U . . .
H00H H 0.960212 0.449398 0.735107 0.032 Uiso 1 1 d R U . . .
O00O O 0.7275(3) 0.53314(19) 0.85818(16) 0.0233(6) Uani 1 1 d . . . . .
O00P O 0.4799(3) 0.9499(2) 0.74211(15) 0.0239(6) Uani 1 1 d G . . . .
H00M H 0.405428 0.934605 0.757887 0.036 Uiso 1 1 d G U . . .
H00N H 0.472106 0.965280 0.688321 0.036 Uiso 1 1 d G U . . .
N00Q N 0.3660(3) 0.3469(2) 0.56347(15) 0.0096(5) Uani 1 1 d . . . . .
N00R N 0.8457(3) 0.8529(2) 1.06183(15) 0.0100(5) Uani 1 1 d . . . . .
O00S O 0.0434(3) 0.5577(2) 0.74757(17) 0.0315(6) Uani 1 1 d G . . . .
H00O H 0.069249 0.547390 0.799187 0.047 Uiso 1 1 d G U . . .
H00P H 0.104829 0.581118 0.719903 0.047 Uiso 1 1 d G U . . .
O00T O 0.2496(3) 0.8782(2) 0.75007(18) 0.0351(7) Uani 1 1 d G . . . .
H00Q H 0.270203 0.825806 0.792941 0.053 Uiso 1 1 d G U . . .
H00R H 0.200750 0.858082 0.717597 0.053 Uiso 1 1 d G U . . .
N00U N 0.2669(3) 0.2812(2) 0.42125(15) 0.0089(5) Uani 1 1 d . . . . .
O00V O 0.0686(3) 0.8725(2) 0.54854(18) 0.0351(7) Uani 1 1 d G . . . .
H00S H 0.002168 0.901308 0.583055 0.053 Uiso 1 1 d G U . . .
H00T H 0.132255 0.900654 0.555646 0.053 Uiso 1 1 d G U . . .
N00W N 0.7682(3) 0.7772(2) 0.91665(15) 0.0093(5) Uani 1 1 d . . . . .
O00X O 1.2002(3) 0.5586(2) 0.92472(19) 0.0357(7) Uani 1 1 d G . . . .
H00I H 1.202140 0.496689 0.908847 0.054 Uiso 1 1 d G U . . .
H00J H 1.241926 0.587770 0.885170 0.054 Uiso 1 1 d G U . . .
C00Y C 0.6001(3) 0.2900(3) 0.62623(19) 0.0112(6) Uani 1 1 d . . . . .
O00Z O 0.5660(4) 0.3637(3) 0.88137(19) 0.0487(9) Uani 1 1 d . . . . .
H00K H 0.498168 0.353350 0.857050 0.073 Uiso 1 1 d R U . . .
H00L H 0.523487 0.424023 0.904419 0.073 Uiso 1 1 d R U . . .
C010 C 0.2667(3) 0.4310(2) 0.50204(19) 0.0115(6) Uani 1 1 d . . . . .
H01A H 0.320016 0.461629 0.459046 0.014 Uiso 1 1 calc R U . . .
H01B H 0.203555 0.493963 0.529763 0.014 Uiso 1 1 calc R U . . .
C011 C 0.4406(3) 0.3567(3) 0.34625(18) 0.0110(6) Uani 1 1 d . . . . .
C012 C 0.9506(3) 0.8510(2) 0.84825(18) 0.0102(6) Uani 1 1 d . . . . .
C013 C 0.7516(3) 0.9320(2) 0.99616(19) 0.0124(6) Uani 1 1 d . . . . .
H01C H 0.807845 0.961836 0.954697 0.015 Uiso 1 1 calc R U . . .
H01D H 0.683118 0.996093 1.020504 0.015 Uiso 1 1 calc R U . . .
C014 C 1.0729(3) 0.8007(3) 1.13077(18) 0.0121(6) Uani 1 1 d . . . . .
C015 C 0.2707(3) 0.0920(2) 0.40004(18) 0.0093(6) Uani 1 1 d . . . . .
C016 C 0.7827(3) 0.5859(3) 0.89403(18) 0.0113(6) Uani 1 1 d . . . . .
O017 O 0.3002(4) 0.7920(3) 0.9645(2) 0.0592(10) Uani 1 1 d G . . . .
H01Y H 0.214764 0.791881 0.969485 0.089 Uiso 1 1 d G U . . .
H H 0.314879 0.814202 0.912934 0.089 Uiso 1 1 d G U . . .
C018 C 0.9481(3) 0.8967(3) 1.0885(2) 0.0127(6) Uani 1 1 d . . . . .
H01E H 0.902944 0.951094 1.127503 0.015 Uiso 1 1 calc R U . . .
H01F H 0.980739 0.936428 1.039843 0.015 Uiso 1 1 calc R U . . .
C019 C 0.8275(3) 0.8131(2) 0.83747(18) 0.0105(6) Uani 1 1 d . . . . .
H01G H 0.751633 0.875794 0.805191 0.013 Uiso 1 1 calc R U . . .
H01H H 0.859942 0.749744 0.804794 0.013 Uiso 1 1 calc R U . . .
C01A C 0.6899(3) 0.7067(3) 0.90117(19) 0.0118(6) Uani 1 1 d . . . . .
H01I H 0.634467 0.740497 0.849154 0.014 Uiso 1 1 calc R U . . .
H01J H 0.622437 0.706679 0.946896 0.014 Uiso 1 1 calc R U . . .
C01B C 0.4737(3) 0.3878(3) 0.5876(2) 0.0138(7) Uani 1 1 d . . . . .
H01K H 0.433407 0.441286 0.627792 0.017 Uiso 1 1 calc R U . . .
H01L H 0.503669 0.428050 0.538037 0.017 Uiso 1 1 calc R U . . .
O01C O 0.3729(4) 0.6543(3) 0.8296(2) 0.0601(10) Uani 1 1 d . . . . .
C01D C 0.7212(3) 0.7259(3) 1.12819(18) 0.0123(7) Uani 1 1 d . . . . .
O01E O 0.2106(3) 0.6494(3) 0.6345(3) 0.0559(9) Uani 1 1 d G . . . .
H01Z H 0.288663 0.651660 0.652128 0.084 Uiso 1 1 d G U . . .
HA H 0.193732 0.693095 0.586971 0.084 Uiso 1 1 d G U . . .
C01F C 0.2415(3) 0.2213(3) 0.63040(18) 0.0109(6) Uani 1 1 d . . . . .
C01G C 0.3168(3) 0.3182(3) 0.33969(18) 0.0107(6) Uani 1 1 d . . . . .
H01M H 0.237845 0.380975 0.309809 0.013 Uiso 1 1 calc R U . . .
H01N H 0.345956 0.255381 0.306575 0.013 Uiso 1 1 calc R U . . .
C01H C 0.1830(3) 0.2132(3) 0.40995(19) 0.0115(6) Uani 1 1 d . . . . .
H01O H 0.121988 0.248705 0.360187 0.014 Uiso 1 1 calc R U . . .
H01P H 0.120700 0.213315 0.458429 0.014 Uiso 1 1 calc R U . . .
C01I C 0.1785(3) 0.3799(2) 0.46111(19) 0.0107(6) Uani 1 1 d . . . . .
H01Q H 0.118169 0.356314 0.503440 0.013 Uiso 1 1 calc R U . . .
H01R H 0.115812 0.437792 0.418650 0.013 Uiso 1 1 calc R U . . .
C01J C 0.6726(3) 0.8760(2) 0.95361(19) 0.0113(6) Uani 1 1 d . . . . .
H01S H 0.610902 0.851437 0.994421 0.014 Uiso 1 1 calc R U . . .
H01T H 0.611423 0.931462 0.909336 0.014 Uiso 1 1 calc R U . . .
C01K C 0.2921(3) 0.3172(3) 0.63738(19) 0.0139(7) Uani 1 1 d . . . . .
H01U H 0.209608 0.384312 0.647313 0.017 Uiso 1 1 calc R U . . .
H01V H 0.356119 0.295401 0.686035 0.017 Uiso 1 1 calc R U . . .
C01L C 0.7661(3) 0.8254(3) 1.1338(2) 0.0145(7) Uani 1 1 d . . . . .
H01W H 0.680636 0.892261 1.139777 0.017 Uiso 1 1 calc R U . . .
H01X H 0.824765 0.808197 1.184358 0.017 Uiso 1 1 calc R U . . .
O01M O 0.500000 0.500000 1.000000 0.148(5) Uani 1 2 d S . P . .

loop_
_atom_site_aniso_label
_atom_site_aniso_U_11
_atom_site_aniso_U_22
_atom_site_aniso_U_33
_atom_site_aniso_U_23
_atom_site_aniso_U_13
_atom_site_aniso_U_12
Ca01 0.0066(3) 0.0065(3) 0.0079(3) -0.0020(2) -0.0006(2) -0.0020(2)
Ca02 0.0086(3) 0.0065(3) 0.0079(3) -0.0019(2) -0.0006(2) -0.0026(2)
Ca03 0.0098(3) 0.0085(3) 0.0089(3) -0.0016(2) -0.0017(2) -0.0045(2)
Ca04 0.0126(3) 0.0089(3) 0.0095(3) -0.0015(2) -0.0021(2) -0.0054(2)
O005 0.0086(11) 0.0089(10) 0.0126(10) -0.0034(8) -0.0005(8) -0.0029(8)
O006 0.0158(11) 0.0106(11) 0.0163(11) 0.0013(9) 0.0000(9) -0.0064(9)
O007 0.0216(12) 0.0129(11) 0.0167(11) -0.0034(9) -0.0083(9) -0.0068(9)
O008 0.0141(11) 0.0088(10) 0.0130(11) -0.0025(8) -0.0031(9) -0.0023(9)
O009 0.0156(11) 0.0116(11) 0.0140(11) -0.0040(9) 0.0058(9) -0.0062(9)
O00A 0.0238(12) 0.0126(11) 0.0175(12) -0.0040(9) -0.0084(10) -0.0067(9)
O00B 0.0153(11) 0.0107(11) 0.0163(11) -0.0042(9) -0.0075(9) -0.0031(9)
O00C 0.0119(11) 0.0133(11) 0.0149(11) 0.0012(9) -0.0030(9) -0.0048(9)
O00D 0.0147(11) 0.0116(11) 0.0150(11) 0.0021(9) -0.0016(9) -0.0059(9)
O00E 0.0088(11) 0.0125(11) 0.0186(12) 0.0015(9) -0.0018(9) -0.0020(9)
O00F 0.0175(11) 0.0119(11) 0.0153(11) -0.0044(9) 0.0063(9) -0.0066(9)
O00G 0.0170(12) 0.0211(12) 0.0225(12) -0.0089(10) 0.0103(10) -0.0104(10)
O00H 0.0155(12) 0.0187(12) 0.0221(12) -0.0083(10) 0.0088(10) -0.0084(10)
O00I 0.0214(12) 0.0105(11) 0.0162(11) -0.0036(9) -0.0081(9) -0.0051(9)
O00J 0.0146(11) 0.0114(11) 0.0176(11) -0.0042(9) 0.0037(9) -0.0053(9)
O00K 0.0160(11) 0.0126(11) 0.0255(13) -0.0052(9) -0.0083(9) -0.0061(9)
O00L 0.0239(13) 0.0322(14) 0.0268(13) -0.0132(11) 0.0090(10) -0.0186(11)
O00M 0.0153(11) 0.0133(11) 0.0271(13) -0.0057(10) 0.0046(10) -0.0041(9)
O00N 0.0167(12) 0.0147(12) 0.0292(13) -0.0034(10) 0.0049(10) -0.0033(9)
O00O 0.0269(13) 0.0142(12) 0.0314(14) -0.0066(10) -0.0140(11) -0.0074(10)
O00P 0.0240(13) 0.0314(14) 0.0193(13) -0.0067(11) -0.0010(10) -0.0125(11)
N00Q 0.0108(12) 0.0100(12) 0.0096(12) -0.0015(10) -0.0016(10) -0.0056(10)
N00R 0.0112(13) 0.0102(12) 0.0091(12) -0.0014(10) -0.0013(10) -0.0045(10)
O00S 0.0304(15) 0.0365(16) 0.0303(15) -0.0104(12) -0.0065(12) -0.0123(12)
O00T 0.0258(15) 0.0384(16) 0.0400(16) -0.0028(13) 0.0055(12) -0.0123(12)
N00U 0.0088(12) 0.0082(12) 0.0111(13) -0.0041(10) 0.0020(10) -0.0041(10)
O00V 0.0255(14) 0.0461(17) 0.0430(17) -0.0209(13) 0.0081(12) -0.0193(13)
N00W 0.0099(12) 0.0077(12) 0.0114(13) -0.0038(10) 0.0020(10) -0.0038(10)
O00X 0.0451(17) 0.0153(13) 0.0520(18) -0.0160(12) 0.0321(14) -0.0167(12)
C00Y 0.0160(16) 0.0119(16) 0.0094(14) -0.0008(12) -0.0021(12) -0.0094(13)
O00Z 0.059(2) 0.079(2) 0.0444(18) -0.0384(17) 0.0329(16) -0.060(2)
C010 0.0121(15) 0.0052(14) 0.0149(16) -0.0030(12) -0.0006(12) 0.0002(12)
C011 0.0134(16) 0.0099(15) 0.0094(15) -0.0049(12) 0.0040(12) -0.0029(12)
C012 0.0115(15) 0.0070(14) 0.0103(15) -0.0032(12) 0.0017(12) -0.0007(12)
C013 0.0125(15) 0.0066(14) 0.0159(16) -0.0039(12) -0.0002(12) 0.0001(12)
C014 0.0171(16) 0.0134(16) 0.0086(15) 0.0003(12) -0.0033(12) -0.0094(13)
C015 0.0119(15) 0.0090(15) 0.0078(14) -0.0018(11) -0.0002(11) -0.0043(12)
C016 0.0156(16) 0.0101(15) 0.0096(15) -0.0006(12) -0.0018(12) -0.0064(13)
O017 0.056(2) 0.074(3) 0.060(2) 0.0014(19) -0.0092(18) -0.042(2)
C018 0.0147(16) 0.0081(15) 0.0169(16) -0.0039(12) -0.0037(13) -0.0047(12)
C019 0.0128(15) 0.0096(15) 0.0078(14) -0.0001(11) -0.0004(12) -0.0030(12)
C01A 0.0101(15) 0.0118(15) 0.0148(15) -0.0021(12) -0.0025(12) -0.0052(12)
C01B 0.0166(16) 0.0088(15) 0.0181(16) -0.0027(12) -0.0055(13) -0.0063(13)
O01C 0.063(2) 0.0429(19) 0.068(2) -0.0075(17) 0.0340(19) -0.0162(17)
C01D 0.0159(16) 0.0115(15) 0.0080(15) -0.0013(12) -0.0006(12) -0.0030(13)
O01E 0.0318(18) 0.049(2) 0.085(3) -0.0058(18) 0.0043(17) -0.0140(15)
C01F 0.0132(16) 0.0105(15) 0.0078(14) -0.0010(12) 0.0004(12) -0.0030(12)
C01G 0.0118(15) 0.0112(15) 0.0079(14) -0.0005(12) -0.0011(12) -0.0030(12)
C01H 0.0083(14) 0.0115(15) 0.0154(16) -0.0030(12) -0.0026(12) -0.0038(12)
C01I 0.0071(14) 0.0092(15) 0.0134(15) -0.0033(12) -0.0009(12) 0.0007(12)
C01J 0.0079(14) 0.0093(15) 0.0142(15) -0.0031(12) -0.0010(12) 0.0005(12)
C01K 0.0159(16) 0.0157(16) 0.0125(15) -0.0067(12) 0.0030(12) -0.0071(13)
C01L 0.0168(16) 0.0157(16) 0.0139(16) -0.0073(13) 0.0038(13) -0.0077(13)
O01M 0.056(4) 0.246(11) 0.156(8) -0.156(8) -0.015(4) -0.022(5)

loop_
_atom_type_symbol
_atom_type_description
_atom_type_scat_dispersion_real
_atom_type_scat_dispersion_imag
_atom_type_scat_source
C C 0.0192 0.0096 'International Tables Vol C Tables 4.2.6.8 and 6.1.1.4'
H H 0.0000 0.0000 'International Tables Vol C Tables 4.2.6.8 and 6.1.1.4'
Ca Ca 0.3660 1.2937 'International Tables Vol C Tables 4.2.6.8 and 6.1.1.4'
N N 0.0330 0.0189 'International Tables Vol C Tables 4.2.6.8 and 6.1.1.4'
O O 0.0517 0.0336 'International Tables Vol C Tables 4.2.6.8 and 6.1.1.4'

loop_
_geom_angle_atom_site_label_1
_geom_angle_atom_site_label_2
_geom_angle_atom_site_label_3
_geom_angle
_geom_angle_site_symmetry_1
_geom_angle_site_symmetry_3
_geom_angle_publ_flag
O009 Ca01 O00B 96.30(8) . . ?
O009 Ca01 O00E 135.50(8) . . ?
O00B Ca01 O00E 89.73(8) . . ?
O009 Ca01 O00J 148.11(8) . . ?
O00B Ca01 O00J 95.73(8) . . ?
O00E Ca01 O00J 73.89(7) . . ?
O009 Ca01 O005 78.99(7) . . ?
O00B Ca01 O005 160.77(8) . . ?
O00E Ca01 O005 106.78(7) . . ?
O00J Ca01 O005 79.96(7) . . ?
O009 Ca01 O005 77.55(7) . 2_656 ?
O00B Ca01 O005 86.69(7) . 2_656 ?
O00E Ca01 O005 146.94(7) . 2_656 ?
O00J Ca01 O005 73.79(7) . 2_656 ?
O005 Ca01 O005 74.10(8) . 2_656 ?
O009 Ca01 N00U 75.06(8) . . ?
O00B Ca01 N00U 130.89(8) . . ?
O00E Ca01 N00U 68.08(7) . . ?
O00J Ca01 N00U 117.15(8) . . ?
O005 Ca01 N00U 66.29(7) . . ?
O005 Ca01 N00U 135.13(7) 2_656 . ?
O009 Ca01 N00Q 67.74(8) . . ?
O00B Ca01 N00Q 65.04(7) . . ?
O00E Ca01 N00Q 75.37(8) . . ?
O00J Ca01 N00Q 143.61(8) . . ?
O005 Ca01 N00Q 127.93(7) . . ?
O005 Ca01 N00Q 131.14(7) 2_656 . ?
N00U Ca01 N00Q 67.10(8) . . ?
O009 Ca01 C01F 18.77(8) . . ?
O00B Ca01 C01F 86.45(8) . . ?
O00E Ca01 C01F 119.73(8) . . ?
O00J Ca01 C01F 166.28(8) . . ?
O005 Ca01 C01F 93.52(7) . . ?
O005 Ca01 C01F 92.86(7) 2_656 . ?
N00U Ca01 C01F 70.09(8) . . ?
N00Q Ca01 C01F 48.98(8) . . ?
O009 Ca01 Ca01 75.23(5) . 2_656 ?
O00B Ca01 Ca01 123.11(6) . 2_656 ?
O00E Ca01 Ca01 135.31(6) . 2_656 ?
O00J Ca01 Ca01 73.44(5) . 2_656 ?
O005 Ca01 Ca01 37.68(5) . 2_656 ?
O005 Ca01 Ca01 36.43(5) 2_656 2_656 ?
N00U Ca01 Ca01 101.66(6) . 2_656 ?
N00Q Ca01 Ca01 142.90(6) . 2_656 ?
C01F Ca01 Ca01 93.99(6) . 2_656 ?
O00I Ca02 O00F 95.64(8) . . ?
O00I Ca02 O00C 86.66(8) . . ?
O00F Ca02 O00C 134.48(8) . . ?
O00I Ca02 O008 163.06(8) . . ?
O00F Ca02 O008 81.44(8) . . ?
O00C Ca02 O008 107.35(7) . . ?
O00I Ca02 O00X 98.19(10) . . ?
O00F Ca02 O00X 149.50(8) . . ?
O00C Ca02 O00X 73.57(8) . . ?
O008 Ca02 O00X 77.44(9) . . ?
O00I Ca02 O008 89.70(7) . 2_767 ?
O00F Ca02 O008 80.23(7) . 2_767 ?
O00C Ca02 O008 145.28(8) . 2_767 ?
O008 Ca02 O008 73.37(8) . 2_767 ?
O00X Ca02 O008 72.82(8) . 2_767 ?
O00I Ca02 N00W 129.03(8) . . ?
O00F Ca02 N00W 75.56(8) . . ?
O00C Ca02 N00W 68.32(7) . . ?
O008 Ca02 N00W 66.60(7) . . ?
O00X Ca02 N00W 114.68(10) . . ?
O008 Ca02 N00W 135.54(8) 2_767 . ?
O00I Ca02 N00R 63.90(8) . . ?
O00F Ca02 N00R 66.68(8) . . ?
O00C Ca02 N00R 74.01(8) . . ?
O008 Ca02 N00R 128.34(8) . . ?
O00X Ca02 N00R 143.65(8) . . ?
O008 Ca02 N00R 133.86(7) 2_767 . ?
N00W Ca02 N00R 66.70(8) . . ?
O00I Ca02 Ca02 125.95(6) . 2_767 ?
O00F Ca02 Ca02 78.54(5) . 2_767 ?
O00C Ca02 Ca02 134.56(6) . 2_767 ?
O008 Ca02 Ca02 37.11(5) . 2_767 ?
O00X Ca02 Ca02 71.32(6) . 2_767 ?
O008 Ca02 Ca02 36.26(5) 2_767 2_767 ?
N00W Ca02 Ca02 101.79(6) . 2_767 ?
N00R Ca02 Ca02 145.00(6) . 2_767 ?
O00I Ca02 Ca04 23.36(5) . 2_767 ?
O00F Ca02 Ca04 93.06(6) . 2_767 ?
O00C Ca02 Ca04 104.72(5) . 2_767 ?
O008 Ca02 Ca04 139.74(5) . 2_767 ?
O00X Ca02 Ca04 89.11(8) . 2_767 ?
O008 Ca02 Ca04 66.41(5) 2_767 2_767 ?
N00W Ca02 Ca04 150.30(6) . 2_767 ?
N00R Ca02 Ca04 83.60(5) . 2_767 ?
Ca02 Ca02 Ca04 102.65(2) 2_767 2_767 ?
O00L Ca03 O00K 84.07(8) . . ?
O00L Ca03 O00M 170.47(9) . . ?
O00K Ca03 O00M 92.80(8) . . ?
O00L Ca03 O00A 93.45(9) . 1_444 ?
O00K Ca03 O00A 165.15(8) . 1_444 ?
O00M Ca03 O00A 91.83(8) . 1_444 ?
O00L Ca03 O00D 92.37(9) . 2_666 ?
O00K Ca03 O00D 83.15(8) . 2_666 ?
O00M Ca03 O00D 96.20(8) . 2_666 ?
O00A Ca03 O00D 82.33(8) 1_444 2_666 ?
O00L Ca03 O00B 87.28(9) . 2_656 ?
O00K Ca03 O00B 73.49(7) . 2_656 ?
O00M Ca03 O00B 83.19(8) . 2_656 ?
O00A Ca03 O00B 121.10(8) 1_444 2_656 ?
O00D Ca03 O00B 156.56(8) 2_666 2_656 ?
O00L Ca03 O007 90.56(8) . 2_656 ?
O00K Ca03 O007 125.41(7) . 2_656 ?
O00M Ca03 O007 83.91(8) . 2_656 ?
O00A Ca03 O007 69.13(8) 1_444 2_656 ?
O00D Ca03 O007 151.43(7) 2_666 2_656 ?
O00B Ca03 O007 51.97(7) 2_656 2_656 ?
O00L Ca03 C00Y 91.49(9) . 2_656 ?
O00K Ca03 C00Y 99.61(8) . 2_656 ?
O00M Ca03 C00Y 80.13(8) . 2_656 ?
O00A Ca03 C00Y 95.08(8) 1_444 2_656 ?
O00D Ca03 C00Y 175.47(8) 2_666 2_656 ?
O00B Ca03 C00Y 26.16(8) 2_656 2_656 ?
O007 Ca03 C00Y 26.07(8) 2_656 2_656 ?
O00L Ca03 Ca04 93.22(6) . 2_656 ?
O00K Ca03 Ca04 158.08(6) . 2_656 ?
O00M Ca03 Ca04 86.32(6) . 2_656 ?
O00A Ca03 Ca04 36.45(5) 1_444 2_656 ?
O00D Ca03 Ca04 118.74(6) 2_666 2_656 ?
O00B Ca03 Ca04 84.66(5) 2_656 2_656 ?
O007 Ca03 Ca04 32.70(5) 2_656 2_656 ?
C00Y Ca03 Ca04 58.63(6) 2_656 2_656 ?
O00L Ca03 H00C 17.4 . . ?
O00K Ca03 H00C 101.3 . . ?
O00M Ca03 H00C 164.5 . . ?
O00A Ca03 H00C 76.1 1_444 . ?
O00D Ca03 H00C 91.9 2_666 . ?
O00B Ca03 H00C 94.6 2_656 . ?
O007 Ca03 H00C 82.7 2_656 . ?
C00Y Ca03 H00C 91.1 2_656 . ?
Ca04 Ca03 H00C 78.2 2_656 . ?
O00L Ca03 H00D 17.5 . . ?
O00K Ca03 H00D 79.7 . . ?
O00M Ca03 H00D 153.0 . . ?
O00A Ca03 H00D 102.0 1_444 . ?
O00D Ca03 H00D 108.4 2_666 . ?
O00B Ca03 H00D 69.8 2_656 . ?
O007 Ca03 H00D 79.7 2_656 . ?
C00Y Ca03 H00D 75.7 2_656 . ?
Ca04 Ca03 H00D 91.2 2_656 . ?
H00C Ca03 H00D 29.1 . . ?
O00L Ca03 H00E 156.1 . . ?
O00K Ca03 H00E 102.8 . . ?
O00M Ca03 H00E 17.3 . . ?
O00A Ca03 H00E 85.4 1_444 . ?
O00D Ca03 H00E 111.1 2_666 . ?
O00B Ca03 H00E 73.2 2_656 . ?
O007 Ca03 H00E 66.7 2_656 . ?
C00Y Ca03 H00E 64.9 2_656 . ?
Ca04 Ca03 H00E 71.8 2_656 . ?
H00C Ca03 H00E 148.4 . . ?
H00D Ca03 H00E 140.4 . . ?
O00L Ca03 H00F 156.3 . . ?
O00K Ca03 H00F 75.9 . . ?
O00M Ca03 H00F 17.3 . . ?
O00A Ca03 H00F 109.1 1_444 . ?
O00D Ca03 H00F 97.6 2_666 . ?
O00B Ca03 H00F 75.1 2_656 . ?
O007 Ca03 H00F 90.8 2_656 . ?
C00Y Ca03 H00F 79.7 2_656 . ?
Ca04 Ca03 H00F 100.6 2_656 . ?
H00C Ca03 H00F 169.7 . . ?
H00D Ca03 H00F 141.7 . . ?
H00E Ca03 H00F 28.8 . . ?
O00O Ca04 O00Z 85.55(10) . . ?
O00O Ca04 O00N 89.45(9) . . ?
O00Z Ca04 O00N 164.24(11) . . ?
O00O Ca04 O007 164.00(8) . . ?
O00Z Ca04 O007 95.39(9) . . ?
O00N Ca04 O007 93.52(9) . . ?
O00O Ca04 O006 80.78(8) . 2_666 ?
O00Z Ca04 O006 96.82(11) . 2_666 ?
O00N Ca04 O006 97.12(8) . 2_666 ?
O007 Ca04 O006 83.25(8) . 2_666 ?
O00O Ca04 O00I 75.43(8) . 2_767 ?
O00Z Ca04 O00I 80.48(11) . 2_767 ?
O00N Ca04 O00I 83.80(8) . 2_767 ?
O007 Ca04 O00I 120.51(7) . 2_767 ?
O006 Ca04 O00I 156.19(8) 2_666 2_767 ?
O00O Ca04 O00A 127.27(8) . 2_767 ?
O00Z Ca04 O00A 85.74(11) . 2_767 ?
O00N Ca04 O00A 85.43(8) . 2_767 ?
O007 Ca04 O00A 68.69(8) . 2_767 ?
O006 Ca04 O00A 151.93(8) 2_666 2_767 ?
O00I Ca04 O00A 51.84(7) 2_767 2_767 ?
O00O Ca04 C014 101.35(9) . 2_767 ?
O00Z Ca04 C014 84.69(12) . 2_767 ?
O00N Ca04 C014 81.65(9) . 2_767 ?
O007 Ca04 C014 94.64(8) . 2_767 ?
O006 Ca04 C014 177.50(8) 2_666 2_767 ?
O00I Ca04 C014 26.02(8) 2_767 2_767 ?
O00A Ca04 C014 26.01(8) 2_767 2_767 ?
O00O Ca04 Ca03 160.10(6) . 2_656 ?
O00Z Ca04 Ca03 89.61(8) . 2_656 ?
O00N Ca04 Ca03 90.05(6) . 2_656 ?
O007 Ca04 Ca03 35.78(5) . 2_656 ?
O006 Ca04 Ca03 119.00(6) 2_666 2_656 ?
O00I Ca04 Ca03 84.73(5) 2_767 2_656 ?
O00A Ca04 Ca03 32.93(5) 2_767 2_656 ?
C014 Ca04 Ca03 58.92(6) 2_767 2_656 ?
O00O Ca04 Ca02 53.53(6) . 2_767 ?
O00Z Ca04 Ca02 85.49(8) . 2_767 ?
O00N Ca04 Ca02 79.53(6) . 2_767 ?
O007 Ca04 Ca02 142.47(6) . 2_767 ?
O006 Ca04 Ca02 134.03(6) 2_666 2_767 ?
O00I Ca04 Ca02 22.63(5) 2_767 2_767 ?
O00A Ca04 Ca02 73.99(5) 2_767 2_767 ?
C014 Ca04 Ca02 47.97(6) 2_767 2_767 ?
Ca03 Ca04 Ca02 106.885(17) 2_656 2_767 ?
O00O Ca04 H00G 98.7 . . ?
O00Z Ca04 H00G 150.3 . . ?
O00N Ca04 H00G 17.3 . . ?
O007 Ca04 H00G 88.4 . . ?
O006 Ca04 H00G 112.9 2_666 . ?
O00I Ca04 H00G 72.4 2_767 . ?
O00A Ca04 H00G 68.2 2_767 . ?
C014 Ca04 H00G 65.6 2_767 . ?
Ca03 Ca04 H00G 76.4 2_656 . ?
Ca02 Ca04 H00G 74.1 2_767 . ?
O00O Ca04 H00H 72.4 . . ?
O00Z Ca04 H00H 151.9 . . ?
O00N Ca04 H00H 17.3 . . ?
O007 Ca04 H00H 110.7 . . ?
O006 Ca04 H00H 96.6 2_666 . ?
O00I Ca04 H00H 77.3 2_767 . ?
O00A Ca04 H00H 93.8 2_767 . ?
C014 Ca04 H00H 82.9 2_767 . ?
Ca03 Ca04 H00H 105.2 2_656 . ?
Ca02 Ca04 H00H 67.5 2_767 . ?
H00G Ca04 H00H 28.9 . . ?
O00O Ca04 H00K 98.6 . . ?
O00Z Ca04 H00K 17.4 . . ?
O00N Ca04 H00K 171.2 . . ?
O007 Ca04 H00K 79.7 . . ?
O006 Ca04 H00K 87.7 2_666 . ?
O00I Ca04 H00K 94.8 2_767 . ?
O00A Ca04 H00K 86.9 2_767 . ?
C014 Ca04 H00K 93.3 2_767 . ?
Ca03 Ca04 H00K 81.2 2_656 . ?
Ca02 Ca04 H00K 102.5 2_767 . ?
H00G Ca04 H00K 154.9 . . ?
H00H Ca04 H00K 169.2 . . ?
O00O Ca04 H00L 69.9 . . ?
O00Z Ca04 H00L 17.4 . . ?
O00N Ca04 H00L 158.2 . . ?
O007 Ca04 H00L 108.3 . . ?
O006 Ca04 H00L 86.8 2_666 . ?
O00I Ca04 H00L 84.1 2_767 . ?
O00A Ca04 H00L 101.2 2_767 . ?
C014 Ca04 H00L 95.2 2_767 . ?
Ca03 Ca04 H00L 106.9 2_656 . ?
Ca02 Ca04 H00L 82.3 2_767 . ?
H00G Ca04 H00L 156.0 . . ?
H00H Ca04 H00L 141.0 . . ?
H00K Ca04 H00L 29.0 . . ?
C015 O005 Ca01 121.29(18) . . ?
C015 O005 Ca01 121.13(18) . 2_656 ?
Ca01 O005 Ca01 105.90(8) . 2_656 ?
C011 O006 Ca04 137.0(2) . 2_666 ?
C00Y O007 Ca04 156.7(2) . . ?
C00Y O007 Ca03 90.67(18) . 2_656 ?
Ca04 O007 Ca03 111.52(8) . 2_656 ?
C016 O008 Ca02 122.02(18) . . ?
C016 O008 Ca02 121.17(19) . 2_767 ?
Ca02 O008 Ca02 106.63(8) . 2_767 ?
C01F O009 Ca01 124.07(19) . . ?
C014 O00A Ca03 159.5(2) . 1_666 ?
C014 O00A Ca04 89.73(18) . 2_767 ?
Ca03 O00A Ca04 110.62(9) 1_666 2_767 ?
C00Y O00B Ca01 125.45(19) . . ?
C00Y O00B Ca03 94.42(18) . 2_656 ?
Ca01 O00B Ca03 137.07(9) . 2_656 ?
C012 O00C Ca02 120.96(19) . . ?
C012 O00D Ca03 135.5(2) . 2_666 ?
C011 O00E Ca01 120.81(19) . . ?
C01D O00F Ca02 125.6(2) . . ?
C014 O00I Ca02 127.4(2) . . ?
C014 O00I Ca04 95.81(18) . 2_767 ?
Ca02 O00I Ca04 134.00(10) . 2_767 ?
Ca01 O00J H00A 109.5 . . ?
Ca01 O00J H00B 109.5 . . ?
H00A O00J H00B 104.5 . . ?
C015 O00K Ca03 153.0(2) . . ?
Ca03 O00L H00C 109.5 . . ?
Ca03 O00L H00D 109.3 . . ?
H00C O00L H00D 104.5 . . ?
Ca03 O00M H00E 109.6 . . ?
Ca03 O00M H00F 109.6 . . ?
H00E O00M H00F 104.4 . . ?
Ca04 O00N H00G 109.8 . . ?
Ca04 O00N H00H 109.7 . . ?
H00G O00N H00H 104.3 . . ?
C016 O00O Ca04 156.1(2) . . ?
H00M O00P H00N 104.5 . . ?
C01K N00Q C01B 109.9(2) . . ?
C01K N00Q C010 111.3(2) . . ?
C01B N00Q C010 111.0(2) . . ?
C01K N00Q Ca01 106.07(17) . . ?
C01B N00Q Ca01 107.45(18) . . ?
C010 N00Q Ca01 111.01(17) . . ?
C018 N00R C01L 109.6(2) . . ?
C018 N00R C013 111.6(2) . . ?
C01L N00R C013 111.6(2) . . ?
C018 N00R Ca02 107.67(17) . . ?
C01L N00R Ca02 106.12(17) . . ?
C013 N00R Ca02 110.03(17) . . ?
H00O O00S H00P 104.5 . . ?
H00Q O00T H00R 104.5 . . ?
C01H N00U C01G 109.2(2) . . ?
C01H N00U C01I 109.3(2) . . ?
C01G N00U C01I 110.6(2) . . ?
C01H N00U Ca01 109.91(17) . . ?
C01G N00U Ca01 103.31(17) . . ?
C01I N00U Ca01 114.35(17) . . ?
H00S O00V H00T 104.4 . . ?
C01A N00W C019 109.1(2) . . ?
C01A N00W C01J 109.5(2) . . ?
C019 N00W C01J 111.0(2) . . ?
C01A N00W Ca02 109.38(17) . . ?
C019 N00W Ca02 102.90(17) . . ?
C01J N00W Ca02 114.60(17) . . ?
Ca02 O00X H00I 115.7 . . ?
Ca02 O00X H00J 128.6 . . ?
H00I O00X H00J 104.5 . . ?
O007 C00Y O00B 121.7(3) . . ?
O007 C00Y C01B 119.9(3) . . ?
O00B C00Y C01B 118.4(3) . . ?
O007 C00Y Ca03 63.26(16) . 2_656 ?
O00B C00Y Ca03 59.41(15) . 2_656 ?
C01B C00Y Ca03 170.1(2) . 2_656 ?
Ca04 O00Z H00K 109.5 . . ?
Ca04 O00Z H00L 109.5 . . ?
H00K O00Z H00L 104.4 . . ?
N00Q C010 C01I 111.3(2) . . ?
N00Q C010 H01A 109.4 . . ?
C01I C010 H01A 109.4 . . ?
N00Q C010 H01B 109.4 . . ?
C01I C010 H01B 109.4 . . ?
H01A C010 H01B 108.0 . . ?
O006 C011 O00E 124.7(3) . . ?
O006 C011 C01G 118.0(3) . . ?
O00E C011 C01G 117.3(3) . . ?
O00C C012 O00D 125.1(3) . . ?
O00C C012 C019 117.2(3) . . ?
O00D C012 C019 117.6(3) . . ?
N00R C013 C01J 111.4(2) . . ?
N00R C013 H01C 109.4 . . ?
C01J C013 H01C 109.4 . . ?
N00R C013 H01D 109.4 . . ?
C01J C013 H01D 109.4 . . ?
H01C C013 H01D 108.0 . . ?
O00A C014 O00I 121.7(3) . . ?
O00A C014 C018 120.2(3) . . ?
O00I C014 C018 118.1(3) . . ?
O00A C014 Ca04 64.26(16) . 2_767 ?
O00I C014 Ca04 58.16(16) . 2_767 ?
C018 C014 Ca04 170.8(2) . 2_767 ?
O00K C015 O005 125.3(3) . . ?
O00K C015 C01H 115.1(3) . . ?
O005 C015 C01H 119.5(3) . . ?
O00O C016 O008 125.4(3) . . ?
O00O C016 C01A 115.4(3) . . ?
O008 C016 C01A 119.1(3) . . ?
H01Y O017 H 109.5 . . ?
N00R C018 C014 109.7(2) . . ?
N00R C018 H01E 109.7 . . ?
C014 C018 H01E 109.7 . . ?
N00R C018 H01F 109.7 . . ?
C014 C018 H01F 109.7 . . ?
H01E C018 H01F 108.2 . . ?
N00W C019 C012 114.0(2) . . ?
N00W C019 H01G 108.7 . . ?
C012 C019 H01G 108.7 . . ?
N00W C019 H01H 108.7 . . ?
C012 C019 H01H 108.7 . . ?
H01G C019 H01H 107.6 . . ?
N00W C01A C016 114.0(2) . . ?
N00W C01A H01I 108.7 . . ?
C016 C01A H01I 108.7 . . ?
N00W C01A H01J 108.7 . . ?
C016 C01A H01J 108.7 . . ?
H01I C01A H01J 107.6 . . ?
N00Q C01B C00Y 110.1(2) . . ?
N00Q C01B H01K 109.6 . . ?
C00Y C01B H01K 109.6 . . ?
N00Q C01B H01L 109.6 . . ?
C00Y C01B H01L 109.6 . . ?
H01K C01B H01L 108.2 . . ?
O00F C01D O00G 124.8(3) . . ?
O00F C01D C01L 118.1(3) . . ?
O00G C01D C01L 117.0(3) . . ?
H01Z O01E HA 104.5 . . ?
O009 C01F O00H 123.9(3) . . ?
O009 C01F C01K 118.1(3) . . ?
O00H C01F C01K 118.0(3) . . ?
O009 C01F Ca01 37.17(14) . . ?
O00H C01F Ca01 158.2(2) . . ?
C01K C01F Ca01 82.39(17) . . ?
N00U C01G C011 113.0(2) . . ?
N00U C01G H01M 109.0 . . ?
C011 C01G H01M 109.0 . . ?
N00U C01G H01N 109.0 . . ?
C011 C01G H01N 109.0 . . ?
H01M C01G H01N 107.8 . . ?
N00U C01H C015 114.1(2) . . ?
N00U C01H H01O 108.7 . . ?
C015 C01H H01O 108.7 . . ?
N00U C01H H01P 108.7 . . ?
C015 C01H H01P 108.7 . . ?
H01O C01H H01P 107.6 . . ?
N00U C01I C010 112.4(2) . . ?
N00U C01I H01Q 109.1 . . ?
C010 C01I H01Q 109.1 . . ?
N00U C01I H01R 109.1 . . ?
C010 C01I H01R 109.1 . . ?
H01Q C01I H01R 107.9 . . ?
N00W C01J C013 112.7(2) . . ?
N00W C01J H01S 109.1 . . ?
C013 C01J H01S 109.1 . . ?
N00W C01J H01T 109.1 . . ?
C013 C01J H01T 109.1 . . ?
H01S C01J H01T 107.8 . . ?
N00Q C01K C01F 113.6(2) . . ?
N00Q C01K H01U 108.8 . . ?
C01F C01K H01U 108.8 . . ?
N00Q C01K H01V 108.8 . . ?
C01F C01K H01V 108.8 . . ?
H01U C01K H01V 107.7 . . ?
N00R C01L C01D 114.1(2) . . ?
N00R C01L H01W 108.7 . . ?
C01D C01L H01W 108.7 . . ?
N00R C01L H01X 108.7 . . ?
C01D C01L H01X 108.7 . . ?
H01W C01L H01X 107.6 . . ?

loop_
_geom_bond_atom_site_label_1
_geom_bond_atom_site_label_2
_geom_bond_distance
_geom_bond_site_symmetry_2
_geom_bond_publ_flag
Ca01 O009 2.360(2) . ?
Ca01 O00B 2.376(2) . ?
Ca01 O00E 2.419(2) . ?
Ca01 O00J 2.439(2) . ?
Ca01 O005 2.486(2) . ?
Ca01 O005 2.558(2) 2_656 ?
Ca01 N00U 2.617(3) . ?
Ca01 N00Q 2.676(3) . ?
Ca01 C01F 3.236(3) . ?
Ca01 Ca01 4.0258(11) 2_656 ?
Ca02 O00I 2.372(2) . ?
Ca02 O00F 2.376(2) . ?
Ca02 O00C 2.414(2) . ?
Ca02 O008 2.451(2) . ?
Ca02 O00X 2.455(3) . ?
Ca02 O008 2.500(2) 2_767 ?
Ca02 N00W 2.610(3) . ?
Ca02 N00R 2.728(3) . ?
Ca02 Ca02 3.9710(11) 2_767 ?
Ca02 Ca04 4.4330(8) 2_767 ?
Ca03 O00L 2.326(2) . ?
Ca03 O00K 2.353(2) . ?
Ca03 O00M 2.356(2) . ?
Ca03 O00A 2.358(2) 1_444 ?
Ca03 O00D 2.384(2) 2_666 ?
Ca03 O00B 2.467(2) 2_656 ?
Ca03 O007 2.552(2) 2_656 ?
Ca03 C00Y 2.857(3) 2_656 ?
Ca03 Ca04 4.0607(9) 2_656 ?
Ca03 H00C 2.7416 . ?
Ca03 H00D 2.7403 . ?
Ca03 H00E 2.7733 . ?
Ca03 H00F 2.7729 . ?
Ca04 O00O 2.310(2) . ?
Ca04 O00Z 2.337(3) . ?
Ca04 O00N 2.353(2) . ?
Ca04 O007 2.358(2) . ?
Ca04 O006 2.381(2) 2_666 ?
Ca04 O00I 2.444(2) 2_767 ?
Ca04 O00A 2.578(2) 2_767 ?
Ca04 C014 2.862(3) 2_767 ?
Ca04 H00G 2.7744 . ?
Ca04 H00H 2.7735 . ?
Ca04 H00K 2.7540 . ?
Ca04 H00L 2.7540 . ?
O005 C015 1.273(4) . ?
O006 C011 1.256(4) . ?
O007 C00Y 1.256(4) . ?
O008 C016 1.269(4) . ?
O009 C01F 1.257(4) . ?
O00A C014 1.255(4) . ?
O00B C00Y 1.264(4) . ?
O00C C012 1.254(4) . ?
O00D C012 1.257(4) . ?
O00E C011 1.256(4) . ?
O00F C01D 1.258(4) . ?
O00G C01D 1.258(4) . ?
O00H C01F 1.263(4) . ?
O00I C014 1.262(4) . ?
O00J H00A 0.8710 . ?
O00J H00B 0.8710 . ?
O00K C015 1.249(4) . ?
O00L H00C 0.8702 . ?
O00L H00D 0.8709 . ?
O00M H00E 0.8731 . ?
O00M H00F 0.8729 . ?
O00N H00G 0.8758 . ?
O00N H00H 0.8752 . ?
O00O C016 1.247(4) . ?
O00P H00M 0.8699 . ?
O00P H00N 0.8700 . ?
N00Q C01K 1.467(4) . ?
N00Q C01B 1.471(4) . ?
N00Q C010 1.471(4) . ?
N00R C018 1.466(4) . ?
N00R C01L 1.468(4) . ?
N00R C013 1.468(4) . ?
O00S H00O 0.8696 . ?
O00S H00P 0.8703 . ?
O00T H00Q 0.8699 . ?
O00T H00R 0.8699 . ?
N00U C01H 1.466(4) . ?
N00U C01G 1.476(4) . ?
N00U C01I 1.488(4) . ?
O00V H00S 0.8701 . ?
O00V H00T 0.8706 . ?
N00W C01A 1.466(4) . ?
N00W C019 1.482(4) . ?
N00W C01J 1.486(4) . ?
O00X H00I 0.8699 . ?
O00X H00J 0.8697 . ?
C00Y C01B 1.514(4) . ?
O00Z H00K 0.8725 . ?
O00Z H00L 0.8728 . ?
C010 C01I 1.520(4) . ?
C010 H01A 0.9900 . ?
C010 H01B 0.9900 . ?
C011 C01G 1.528(4) . ?
C012 C019 1.529(4) . ?
C013 C01J 1.511(4) . ?
C013 H01C 0.9900 . ?
C013 H01D 0.9900 . ?
C014 C018 1.515(4) . ?
C015 C01H 1.520(4) . ?
C016 C01A 1.518(4) . ?
O017 H01Y 0.8702 . ?
O017 H 0.8699 . ?
C018 H01E 0.9900 . ?
C018 H01F 0.9900 . ?
C019 H01G 0.9900 . ?
C019 H01H 0.9900 . ?
C01A H01I 0.9900 . ?
C01A H01J 0.9900 . ?
C01B H01K 0.9900 . ?
C01B H01L 0.9900 . ?
C01D C01L 1.528(4) . ?
O01E H01Z 0.8701 . ?
O01E HA 0.8702 . ?
C01F C01K 1.524(4) . ?
C01G H01M 0.9900 . ?
C01G H01N 0.9900 . ?
C01H H01O 0.9900 . ?
C01H H01P 0.9900 . ?
C01I H01Q 0.9900 . ?
C01I H01R 0.9900 . ?
C01J H01S 0.9900 . ?
C01J H01T 0.9900 . ?
C01K H01U 0.9900 . ?
C01K H01V 0.9900 . ?
C01L H01W 0.9900 . ?
C01L H01X 0.9900 . ?

loop_
_geom_torsion_atom_site_label_1
_geom_torsion_atom_site_label_2
_geom_torsion_atom_site_label_3
_geom_torsion_atom_site_label_4
_geom_torsion
_geom_torsion_site_symmetry_1
_geom_torsion_site_symmetry_2
_geom_torsion_site_symmetry_3
_geom_torsion_site_symmetry_4
_geom_torsion_publ_flag
Ca04 O007 C00Y O00B -173.7(4) . . . . ?
Ca03 O007 C00Y O00B -11.1(3) 2_656 . . . ?
Ca04 O007 C00Y C01B 6.8(7) . . . . ?
Ca03 O007 C00Y C01B 169.3(3) 2_656 . . . ?
Ca04 O007 C00Y Ca03 -162.5(5) . . . 2_656 ?
Ca01 O00B C00Y O007 174.6(2) . . . . ?
Ca03 O00B C00Y O007 11.6(3) 2_656 . . . ?
Ca01 O00B C00Y C01B -5.8(4) . . . . ?
Ca03 O00B C00Y C01B -168.9(2) 2_656 . . . ?
Ca01 O00B C00Y Ca03 163.0(2) . . . 2_656 ?
C01K N00Q C010 C01I -71.4(3) . . . . ?
C01B N00Q C010 C01I 165.9(2) . . . . ?
Ca01 N00Q C010 C01I 46.5(3) . . . . ?
Ca04 O006 C011 O00E -156.6(2) 2_666 . . . ?
Ca04 O006 C011 C01G 25.4(4) 2_666 . . . ?
Ca01 O00E C011 O006 172.4(2) . . . . ?
Ca01 O00E C011 C01G -9.6(3) . . . . ?
Ca02 O00C C012 O00D 178.2(2) . . . . ?
Ca02 O00C C012 C019 -4.4(3) . . . . ?
Ca03 O00D C012 O00C -150.5(2) 2_666 . . . ?
Ca03 O00D C012 C019 32.1(4) 2_666 . . . ?
C018 N00R C013 C01J 165.3(2) . . . . ?
C01L N00R C013 C01J -71.7(3) . . . . ?
Ca02 N00R C013 C01J 45.8(3) . . . . ?
Ca03 O00A C014 O00I 177.0(4) 1_666 . . . ?
Ca04 O00A C014 O00I -9.7(3) 2_767 . . . ?
Ca03 O00A C014 C018 -2.4(8) 1_666 . . . ?
Ca04 O00A C014 C018 170.9(3) 2_767 . . . ?
Ca03 O00A C014 Ca04 -173.3(6) 1_666 . . 2_767 ?
Ca02 O00I C014 O00A 173.4(2) . . . . ?
Ca04 O00I C014 O00A 10.3(3) 2_767 . . . ?
Ca02 O00I C014 C018 -7.2(4) . . . . ?
Ca04 O00I C014 C018 -170.3(2) 2_767 . . . ?
Ca02 O00I C014 Ca04 163.1(2) . . . 2_767 ?
Ca03 O00K C015 O005 -34.8(6) . . . . ?
Ca03 O00K C015 C01H 148.2(3) . . . . ?
Ca01 O005 C015 O00K -174.0(2) . . . . ?
Ca01 O005 C015 O00K -36.1(4) 2_656 . . . ?
Ca01 O005 C015 C01H 2.9(4) . . . . ?
Ca01 O005 C015 C01H 140.8(2) 2_656 . . . ?
Ca04 O00O C016 O008 -29.6(8) . . . . ?
Ca04 O00O C016 C01A 153.2(4) . . . . ?
Ca02 O008 C016 O00O -174.8(2) . . . . ?
Ca02 O008 C016 O00O -34.2(4) 2_767 . . . ?
Ca02 O008 C016 C01A 2.3(4) . . . . ?
Ca02 O008 C016 C01A 142.9(2) 2_767 . . . ?
C01L N00R C018 C014 76.6(3) . . . . ?
C013 N00R C018 C014 -159.3(2) . . . . ?
Ca02 N00R C018 C014 -38.5(3) . . . . ?
O00A C014 C018 N00R -146.8(3) . . . . ?
O00I C014 C018 N00R 33.7(4) . . . . ?
C01A N00W C019 C012 -159.8(2) . . . . ?
C01J N00W C019 C012 79.3(3) . . . . ?
Ca02 N00W C019 C012 -43.7(3) . . . . ?
O00C C012 C019 N00W 36.6(4) . . . . ?
O00D C012 C019 N00W -145.8(3) . . . . ?
C019 N00W C01A C016 79.6(3) . . . . ?
C01J N00W C01A C016 -158.7(2) . . . . ?
Ca02 N00W C01A C016 -32.3(3) . . . . ?
O00O C016 C01A N00W -160.2(3) . . . . ?
O008 C016 C01A N00W 22.4(4) . . . . ?
C01K N00Q C01B C00Y 75.7(3) . . . . ?
C010 N00Q C01B C00Y -160.8(2) . . . . ?
Ca01 N00Q C01B C00Y -39.3(3) . . . . ?
O007 C00Y C01B N00Q -147.1(3) . . . . ?
O00B C00Y C01B N00Q 33.3(4) . . . . ?
Ca02 O00F C01D O00G 167.8(2) . . . . ?
Ca02 O00F C01D C01L -15.1(4) . . . . ?
Ca01 O009 C01F O00H 164.9(2) . . . . ?
Ca01 O009 C01F C01K -17.7(4) . . . . ?
C01H N00U C01G C011 -161.8(2) . . . . ?
C01I N00U C01G C011 77.9(3) . . . . ?
Ca01 N00U C01G C011 -44.8(3) . . . . ?
O006 C011 C01G N00U -141.1(3) . . . . ?
O00E C011 C01G N00U 40.7(4) . . . . ?
C01G N00U C01H C015 80.1(3) . . . . ?
C01I N00U C01H C015 -158.8(2) . . . . ?
Ca01 N00U C01H C015 -32.5(3) . . . . ?
O00K C015 C01H N00U -160.9(3) . . . . ?
O005 C015 C01H N00U 21.9(4) . . . . ?
C01H N00U C01I C010 159.9(2) . . . . ?
C01G N00U C01I C010 -79.9(3) . . . . ?
Ca01 N00U C01I C010 36.2(3) . . . . ?
N00Q C010 C01I N00U -56.5(3) . . . . ?
C01A N00W C01J C013 161.7(2) . . . . ?
C019 N00W C01J C013 -77.7(3) . . . . ?
Ca02 N00W C01J C013 38.3(3) . . . . ?
N00R C013 C01J N00W -58.0(3) . . . . ?
C01B N00Q C01K C01F -148.8(3) . . . . ?
C010 N00Q C01K C01F 87.9(3) . . . . ?
Ca01 N00Q C01K C01F -32.9(3) . . . . ?
O009 C01F C01K N00Q 36.5(4) . . . . ?
O00H C01F C01K N00Q -145.9(3) . . . . ?
Ca01 C01F C01K N00Q 25.8(2) . . . . ?
C018 N00R C01L C01D -147.7(3) . . . . ?
C013 N00R C01L C01D 88.1(3) . . . . ?
Ca02 N00R C01L C01D -31.7(3) . . . . ?
O00F C01D C01L N00R 34.0(4) . . . . ?
O00G C01D C01L N00R -148.6(3) . . . . ?
